data_6000664
loop_
_publ_author_name
'Lebideau, J.'
'Bujoli, B.'
'Jouanneaux, A.'
'Payen, C.'
'Palvadeau, P.'
'Rouxel, J.'

_publ_section_title
;
 Preparation and structure of CU-II(C2H5PO3) - structural transition
 between its hydrated and dehydrated forms
;
_journal_name_full 'Inorganic Chemistry'
_journal_page_first 4617
_journal_page_last 4620
_journal_paper_doi 10.1021/ic00073a025
_journal_volume 32
_journal_year 1993
_chemical_formula_sum 'C2 H5 Cu O3 P'
_space_group_name_H-M_alt 'P 1 21/c 1'
_cell_angle_alpha 90.000
_cell_angle_beta 94.470
_cell_angle_gamma 90.000
_cell_length_a 10.7773
_cell_length_b 5.6960
_cell_length_c 7.6273
_cell_volume 466.80
_cod_database_code 6000664

loop_
_atom_site_label
_atom_site_fract_x
_atom_site_fract_y
_atom_site_fract_z
? ? ? ?
